data_7006375
loop_
_publ_author_name
'Adams, Harry'
'Alsindi, Wassim Z.'
'Davies, Graham M.'
'Duriska, Martin B.'
'Easun, Timothy L.'
'Fenton, Hazel E.'
'Herrera, Juan-Manuel'
'George, Michael W.'
'Ronayne, Kate L.'
'Sun, Xue-Zhong'
'Towrie, Michael'
'Ward, Michael D.'

_publ_section_title
;
 New members of the [Ru(diimine)(CN)(4)](2-) family: structural,
 electrochemical and photophysical properties.
;
_journal_issue 1
_journal_name_full 'Dalton transactions (Cambridge, England : 2003)'
_journal_page_first 39
_journal_page_last 50
_journal_paper_doi 10.1039/b509042c
_journal_year 2006
_chemical_formula_sum 'C16 H16 K2 N6 O4 Ru'
_chemical_formula_weight 535.62
_chemical_name_systematic
;
?
;
_space_group_IT_number 9
_symmetry_cell_setting monoclinic
_symmetry_space_group_name_Hall 'C -2yc'
_symmetry_space_group_name_H-M 'C 1 c 1'
_atom_sites_solution_hydrogens geom
_atom_sites_solution_primary direct
_atom_sites_solution_secondary difmap
_audit_creation_method SHELXL-97
_cell_angle_alpha 90.00
_cell_angle_beta 101.862(3)
_cell_angle_gamma 90.00
_cell_formula_units_Z 4
_cell_length_a 10.2914(16)
_cell_length_b 30.116(5)
_cell_length_c 6.6628(11)
_cell_measurement_temperature 150(2)
_cell_volume 2020.9(6)
_computing_structure_refinement 'SHELXL-97 (Sheldrick, 1997)'
_computing_structure_solution 'SHELXS-97 (Sheldrick, 1990)'
_diffrn_ambient_temperature 150(2)
_diffrn_measured_fraction_theta_full 0.994
_diffrn_measured_fraction_theta_max 0.994
_diffrn_measurement_device_type 'Bruker smart1000'
_diffrn_measurement_method '\w scans'
_diffrn_radiation_monochromator graphite
_diffrn_radiation_source 'fine-focus sealed tube'
_diffrn_radiation_type MoK\a
_diffrn_radiation_wavelength 0.71073
_diffrn_reflns_av_R_equivalents 0.0847
_diffrn_reflns_av_sigmaI/netI 0.1416
_diffrn_reflns_limit_h_max 13
_diffrn_reflns_limit_h_min -13
_diffrn_reflns_limit_k_max 39
_diffrn_reflns_limit_k_min -39
_diffrn_reflns_limit_l_max 8
_diffrn_reflns_limit_l_min -8
_diffrn_reflns_number 11718
_diffrn_reflns_theta_full 27.54
_diffrn_reflns_theta_max 27.54
_diffrn_reflns_theta_min 1.35
_exptl_absorpt_coefficient_mu 1.224
_exptl_absorpt_correction_T_max 0.8874
_exptl_absorpt_correction_T_min 0.7919
_exptl_absorpt_correction_type multi-scan
_exptl_absorpt_process_details SADABS
_exptl_crystal_colour orange
_exptl_crystal_density_diffrn 1.760
_exptl_crystal_density_method 'not measured'
_exptl_crystal_description block
_exptl_crystal_F_000 1072
_exptl_crystal_size_max 0.20
_exptl_crystal_size_mid 0.10
_exptl_crystal_size_min 0.10
_refine_diff_density_max 1.021
_refine_diff_density_min -0.983
_refine_diff_density_rms 0.141
_refine_ls_abs_structure_details 'Flack H D (1983), Acta Cryst. A39, 876-881'
_refine_ls_abs_structure_Flack 0.29(8)
_refine_ls_extinction_method none
_refine_ls_goodness_of_fit_ref 0.903
_refine_ls_hydrogen_treatment mixed
_refine_ls_matrix_type full
_refine_ls_number_parameters 281
_refine_ls_number_reflns 4539
_refine_ls_number_restraints 63
_refine_ls_restrained_S_all 0.897
_refine_ls_R_factor_all 0.1008
_refine_ls_R_factor_gt 0.0548
_refine_ls_shift/su_max 0.001
_refine_ls_shift/su_mean 0.000
_refine_ls_structure_factor_coef Fsqd
_refine_ls_weighting_details 'calc w=1/[\s^2^(Fo^2^)+(0.0473P)^2^+0.0000P] where P=(Fo^2^+2Fc^2^)/3'
_refine_ls_weighting_scheme calc
_refine_ls_wR_factor_gt 0.1051
_refine_ls_wR_factor_ref 0.1191
_reflns_number_gt 2877
_reflns_number_total 4539
_reflns_threshold_expression >2sigma(I)
_cod_data_source_file b509042c.txt
_cod_data_source_block imw105m
_cod_depositor_comments
;
The following automatic conversions were performed:
'_symmetry_cell_setting' value 'Monoclinic' changed to 'monoclinic'
according to '/home/saulius/struct/CIF-dictionaries/cif_core.dic'
dictionary named 'cif_core.dic' version 2.4.1 from 2010-06-29.

Automatic conversion script
Id: cif_fix_enum 1527 2010-12-29 10:47:43Z saulius 
;
_cod_original_sg_symbol_H-M Cc
_cod_database_code 7006375

loop_
_symmetry_equiv_pos_as_xyz
'x, y, z'
'x, -y, z+1/2'
'x+1/2, y+1/2, z'
'x+1/2, -y+1/2, z+1/2'

loop_
_atom_site_label
_atom_site_type_symbol
_atom_site_fract_x
_atom_site_fract_y
_atom_site_fract_z
_atom_site_U_iso_or_equiv
_atom_site_adp_type
_atom_site_occupancy
_atom_site_symmetry_multiplicity
_atom_site_calc_flag
_atom_site_refinement_flags
_atom_site_disorder_assembly
_atom_site_disorder_group
Ru1 Ru 0.78851(19) 0.628981(17) 0.8827(3) 0.01659(15) Uani 1 1 d . . .
K2 K 0.5967(2) 0.46420(13) 0.6464(3) 0.0269(9) Uani 1 1 d . . .
K3 K 0.9678(2) 0.53440(13) 0.6031(3) 0.0263(9) Uani 1 1 d . . .
N1 N 0.7268(12) 0.6844(4) 0.6956(17) 0.0208(17) Uani 1 1 d U . .
N2 N 0.5138(13) 0.6296(4) 1.031(2) 0.026(4) Uani 1 1 d . . .
N3 N 1.0681(14) 0.6262(4) 0.735(2) 0.028(4) Uani 1 1 d . . .
N4 N 0.8569(10) 0.6822(4) 1.0838(16) 0.014(2) Uani 1 1 d . . .
N5 N 0.6751(11) 0.5541(4) 0.5646(16) 0.024(3) Uani 1 1 d . . .
N6 N 0.8874(12) 0.5509(4) 1.1862(17) 0.027(3) Uani 1 1 d . . .
C1 C 0.6614(13) 0.6860(5) 0.502(2) 0.0218(17) Uani 1 1 d U . .
H1A H 0.6380 0.6593 0.4346 0.026 Uiso 1 1 calc R . .
C2 C 0.6254(13) 0.7250(5) 0.392(2) 0.0234(17) Uani 1 1 d U . .
H2A H 0.5779 0.7242 0.2577 0.028 Uiso 1 1 calc R . .
C3 C 0.6621(12) 0.7644(5) 0.489(2) 0.0233(17) Uani 1 1 d U . .
H3B H 0.6416 0.7909 0.4179 0.028 Uiso 1 1 calc R . .
C4 C 0.7296(13) 0.7656(5) 0.6926(19) 0.0215(17) Uani 1 1 d U . .
C5 C 0.7625(14) 0.7246(5) 0.792(2) 0.0209(17) Uani 1 1 d U . .
C6 C 0.8300(11) 0.7233(4) 1.0012(17) 0.013(2) Uani 1 1 d . . .
C7 C 0.7685(13) 0.8055(5) 0.8117(18) 0.021(3) Uani 1 1 d . . .
H7A H 0.7516 0.8331 0.7489 0.026 Uiso 1 1 calc R . .
C8 C 0.8297(14) 0.8035(5) 1.015(2) 0.028(3) Uani 1 1 d . . .
H8A H 0.8480 0.8296 1.0897 0.033 Uiso 1 1 calc R . .
C9 C 0.8650(12) 0.7626(4) 1.1113(17) 0.021(3) Uani 1 1 d . . .
C10 C 0.9334(11) 0.7589(4) 1.3163(17) 0.024(3) Uani 1 1 d . . .
H10A H 0.9589 0.7842 1.3947 0.029 Uiso 1 1 calc R . .
C11 C 0.9622(13) 0.7171(4) 1.3995(19) 0.028(3) Uani 1 1 d . . .
H11A H 1.0079 0.7140 1.5344 0.033 Uiso 1 1 calc R . .
C12 C 0.9220(11) 0.6797(4) 1.2788(17) 0.014(2) Uani 1 1 d . . .
H12A H 0.9413 0.6518 1.3369 0.017 Uiso 1 1 calc R . .
C13 C 0.9657(15) 0.6282(4) 0.785(2) 0.020(4) Uani 1 1 d . . .
C14 C 0.6117(15) 0.6299(4) 0.975(2) 0.017(4) Uani 1 1 d . . .
C15 C 0.7129(13) 0.5829(5) 0.6788(17) 0.014(3) Uani 1 1 d . . .
C16 C 0.8503(14) 0.5798(6) 1.077(2) 0.023(4) Uani 1 1 d . . .
O100 O 1.2322(7) 0.5790(2) 0.5010(10) 0.0332(16) Uani 1 1 d D . .
H103 H 1.236(8) 0.587(2) 0.380(6) 0.040 Uiso 1 1 d D . .
H102 H 1.186(8) 0.598(2) 0.552(10) 0.040 Uiso 1 1 d D . .
O101 O 1.1736(8) 0.5112(3) 0.9097(11) 0.038(2) Uani 1 1 d D . .
H101 H 1.183(10) 0.531(2) 1.005(10) 0.046 Uiso 1 1 d D . .
H100 H 1.207(9) 0.4866(15) 0.960(11) 0.046 Uiso 1 1 d D . .
O102 O 1.2682(6) 0.5927(2) 1.0915(10) 0.0314(15) Uani 1 1 d D . .
H104 H 1.328(5) 0.611(2) 1.073(13) 0.038 Uiso 1 1 d D . .
H105 H 1.195(4) 0.600(3) 1.012(11) 0.038 Uiso 1 1 d D . .
O103 O 0.4358(8) 0.5262(3) 0.7646(12) 0.052(3) Uani 1 1 d D . .
H107 H 0.4295 0.5498 0.6933 0.063 Uiso 1 1 d RD . .
H106 H 0.3593 0.5162 0.7692 0.063 Uiso 1 1 d RD . .

loop_
_atom_site_aniso_label
_atom_site_aniso_U_11
_atom_site_aniso_U_22
_atom_site_aniso_U_33
_atom_site_aniso_U_23
_atom_site_aniso_U_13
_atom_site_aniso_U_12
Ru1 0.0145(3) 0.0173(3) 0.0168(3) 0.0003(7) 0.00054(19) -0.0003(7)
K2 0.0291(18) 0.0249(19) 0.0252(16) -0.0005(14) 0.0023(14) 0.0022(15)
K3 0.0231(18) 0.0256(19) 0.0277(17) 0.0012(14) -0.0008(14) 0.0019(14)
N1 0.019(3) 0.027(4) 0.018(3) 0.009(3) 0.007(3) 0.004(3)
N2 0.011(6) 0.030(9) 0.043(9) 0.004(6) 0.015(6) 0.006(5)
N3 0.027(8) 0.030(9) 0.022(7) 0.000(5) -0.002(6) 0.005(6)
N4 0.009(4) 0.015(4) 0.017(4) 0.003(3) 0.002(3) 0.000(4)
N5 0.023(6) 0.028(7) 0.021(6) -0.002(5) 0.007(5) -0.004(5)
N6 0.023(6) 0.019(7) 0.035(7) 0.015(5) -0.004(5) 0.002(5)
C1 0.019(3) 0.028(4) 0.019(3) 0.008(3) 0.006(3) 0.005(3)
C2 0.019(3) 0.031(4) 0.021(3) 0.011(3) 0.006(3) 0.007(3)
C3 0.019(3) 0.031(4) 0.022(3) 0.010(3) 0.008(3) 0.008(3)
C4 0.019(3) 0.029(4) 0.020(3) 0.009(3) 0.010(3) 0.006(3)
C5 0.019(3) 0.026(4) 0.020(3) 0.008(3) 0.009(3) 0.004(3)
C6 0.002(4) 0.017(5) 0.019(5) 0.004(4) 0.001(4) 0.002(4)
C7 0.034(8) 0.009(5) 0.027(6) -0.002(4) 0.019(6) 0.003(5)
C8 0.018(6) 0.023(7) 0.043(8) -0.008(6) 0.009(5) -0.007(5)
C9 0.019(6) 0.020(5) 0.028(7) -0.004(5) 0.012(5) -0.006(4)
C10 0.011(5) 0.031(7) 0.032(7) -0.015(5) 0.005(5) -0.007(5)
C11 0.021(6) 0.035(7) 0.025(6) -0.010(5) 0.002(5) -0.006(5)
C12 0.012(5) 0.016(5) 0.011(4) 0.004(4) -0.004(4) 0.000(4)
C13 0.011(8) 0.008(8) 0.034(9) 0.001(6) -0.013(7) 0.003(6)
C14 0.021(9) 0.022(9) 0.010(7) 0.002(5) 0.009(6) 0.006(6)
C15 0.014(6) 0.023(7) 0.007(6) -0.008(5) 0.001(5) 0.000(5)
C16 0.013(7) 0.025(8) 0.037(8) -0.021(6) 0.014(6) -0.012(6)
O100 0.035(4) 0.029(4) 0.035(4) 0.002(3) 0.005(3) 0.004(3)
O101 0.034(5) 0.034(4) 0.043(5) 0.002(4) 0.000(4) -0.003(4)
O102 0.020(4) 0.030(4) 0.042(4) -0.008(3) 0.003(3) 0.001(3)
O103 0.036(5) 0.062(6) 0.049(5) -0.027(4) -0.012(4) 0.020(4)

loop_
_atom_type_symbol
_atom_type_description
_atom_type_scat_dispersion_real
_atom_type_scat_dispersion_imag
_atom_type_scat_source
C C 0.0033 0.0016 'International Tables Vol C Tables 4.2.6.8 and 6.1.1.4'
H H 0.0000 0.0000 'International Tables Vol C Tables 4.2.6.8 and 6.1.1.4'
N N 0.0061 0.0033 'International Tables Vol C Tables 4.2.6.8 and 6.1.1.4'
K K 0.2009 0.2494 'International Tables Vol C Tables 4.2.6.8 and 6.1.1.4'
Ru Ru -1.2594 0.8363 'International Tables Vol C Tables 4.2.6.8 and 6.1.1.4'
O O 0.0106 0.0060 'International Tables Vol C Tables 4.2.6.8 and 6.1.1.4'

loop_
_geom_angle_atom_site_label_1
_geom_angle_atom_site_label_2
_geom_angle_atom_site_label_3
_geom_angle
_geom_angle_site_symmetry_1
_geom_angle_site_symmetry_3
_geom_angle_publ_flag
C16 Ru1 C15 87.3(3) . . ?
C16 Ru1 C14 90.1(6) . . ?
C15 Ru1 C14 88.1(6) . . ?
C16 Ru1 C13 90.6(6) . . ?
C15 Ru1 C13 91.4(6) . . ?
C14 Ru1 C13 179.1(8) . . ?
C16 Ru1 N1 175.7(6) . . ?
C15 Ru1 N1 96.9(5) . . ?
C14 Ru1 N1 89.3(5) . . ?
C13 Ru1 N1 90.1(5) . . ?
C16 Ru1 N4 97.6(5) . . ?
C15 Ru1 N4 174.8(5) . . ?
C14 Ru1 N4 90.0(5) . . ?
C13 Ru1 N4 90.4(5) . . ?
N1 Ru1 N4 78.2(2) . . ?
C16 Ru1 K2 46.9(4) . 2_565 ?
C15 Ru1 K2 69.8(4) . 2_565 ?
C14 Ru1 K2 48.0(4) . 2_565 ?
C13 Ru1 K2 132.4(4) . 2_565 ?
N1 Ru1 K2 134.0(3) . 2_565 ?
N4 Ru1 K2 112.3(3) . 2_565 ?
C16 Ru1 K3 70.1(4) . . ?
C15 Ru1 K3 49.1(4) . . ?
C14 Ru1 K3 131.9(4) . . ?
C13 Ru1 K3 47.9(4) . . ?
N1 Ru1 K3 113.3(3) . . ?
N4 Ru1 K3 134.5(3) . . ?
K2 Ru1 K3 91.22(3) 2_565 . ?
O103 K2 O103 84.8(2) . 2_564 ?
O103 K2 N5 85.1(3) . 2_565 ?
O103 K2 N5 160.0(3) 2_564 2_565 ?
O103 K2 N5 67.9(3) . . ?
O103 K2 N5 82.3(3) 2_564 . ?
N5 K2 N5 109.7(4) 2_565 . ?
O103 K2 N6 137.6(3) . 2_564 ?
O103 K2 N6 120.0(3) 2_564 2_564 ?
N5 K2 N6 78.6(3) 2_565 2_564 ?
N5 K2 N6 81.2(3) . 2_564 ?
O103 K2 N2 124.2(4) . 2_564 ?
O103 K2 N2 77.1(3) 2_564 2_564 ?
N5 K2 N2 94.6(4) 2_565 2_564 ?
N5 K2 N2 154.4(4) . 2_564 ?
N6 K2 N2 96.1(4) 2_564 2_564 ?
O103 K2 C16 159.3(4) . 2_564 ?
O103 K2 C16 106.1(3) 2_564 2_564 ?
N5 K2 C16 89.2(4) 2_565 2_564 ?
N5 K2 C16 95.6(4) . 2_564 ?
N6 K2 C16 22.0(3) 2_564 2_564 ?
N2 K2 C16 76.1(4) 2_564 2_564 ?
O103 K2 C14 145.3(4) . 2_564 ?
O103 K2 C14 79.6(3) 2_564 2_564 ?
N5 K2 C14 99.4(4) 2_565 2_564 ?
N5 K2 C14 138.7(4) . 2_564 ?
N6 K2 C14 76.5(4) 2_564 2_564 ?
N2 K2 C14 21.7(4) 2_564 2_564 ?
C16 K2 C14 55.4(4) 2_564 2_564 ?
O103 K2 K2 43.80(18) . 2_565 ?
O103 K2 K2 128.0(2) 2_564 2_565 ?
N5 K2 K2 47.1(3) 2_565 2_565 ?
N5 K2 K2 72.5(2) . 2_565 ?
N6 K2 K2 100.4(2) 2_564 2_565 ?
N2 K2 K2 132.6(3) 2_564 2_565 ?
C16 K2 K2 120.8(3) 2_564 2_565 ?
C14 K2 K2 145.4(3) 2_564 2_565 ?
O103 K2 K2 88.6(2) . 2_564 ?
O103 K2 K2 43.12(16) 2_564 2_564 ?
N5 K2 K2 153.5(3) 2_565 2_564 ?
N5 K2 K2 44.7(2) . 2_564 ?
N6 K2 K2 89.1(2) 2_564 2_564 ?
N2 K2 K2 110.1(3) 2_564 2_564 ?
C16 K2 K2 87.8(3) 2_564 2_564 ?
C14 K2 K2 100.4(3) 2_564 2_564 ?
K2 K2 K2 114.17(19) 2_565 2_564 ?
O103 K2 Ru1 170.31(19) . 2_564 ?
O103 K2 Ru1 85.7(2) 2_564 2_564 ?
N5 K2 Ru1 103.3(3) 2_565 2_564 ?
N5 K2 Ru1 112.7(3) . 2_564 ?
N6 K2 Ru1 50.3(2) 2_564 2_564 ?
N2 K2 Ru1 51.2(3) 2_564 2_564 ?
C16 K2 Ru1 28.4(3) 2_564 2_564 ?
C14 K2 Ru1 29.5(3) 2_564 2_564 ?
K2 K2 Ru1 145.87(7) 2_565 2_564 ?
K2 K2 Ru1 85.87(6) 2_564 2_564 ?
O103 K2 K3 106.82(19) . 2_565 ?
O103 K2 K3 156.53(18) 2_564 2_565 ?
N5 K2 K3 43.5(3) 2_565 2_565 ?
N5 K2 K3 83.4(2) . 2_565 ?
N6 K2 K3 38.9(2) 2_564 2_565 ?
N2 K2 K3 110.5(3) 2_564 2_565 ?
C16 K2 K3 57.1(3) 2_564 2_565 ?
C14 K2 K3 99.5(3) 2_564 2_565 ?
K2 K2 K3 63.95(4) 2_565 2_565 ?
K2 K2 K3 115.38(9) 2_564 2_565 ?
Ru1 K2 K3 82.76(8) 2_564 2_565 ?
O101 K3 N6 145.6(3) . 1_554 ?
O101 K3 N6 80.3(3) . 2_564 ?
N6 K3 N6 108.9(4) 1_554 2_564 ?
O101 K3 N3 81.3(3) . . ?
N6 K3 N3 98.1(4) 1_554 . ?
N6 K3 N3 152.1(4) 2_564 . ?
O101 K3 O101 72.42(19) . 2_564 ?
N6 K3 O101 75.3(3) 1_554 2_564 ?
N6 K3 O101 85.9(3) 2_564 2_564 ?
N3 K3 O101 108.2(4) . 2_564 ?
O101 K3 N5 136.3(3) . . ?
N6 K3 N5 78.1(3) 1_554 . ?
N6 K3 N5 82.3(3) 2_564 . ?
N3 K3 N5 96.9(4) . . ?
O101 K3 N5 145.5(3) 2_564 . ?
O101 K3 C13 90.4(3) . . ?
N6 K3 C13 101.9(4) 1_554 . ?
N6 K3 C13 137.8(4) 2_564 . ?
N3 K3 C13 22.2(4) . . ?
O101 K3 C13 130.4(4) 2_564 . ?
N5 K3 C13 76.5(4) . . ?
O101 K3 C15 123.2(3) . . ?
N6 K3 C15 89.4(4) 1_554 . ?
N6 K3 C15 96.0(4) 2_564 . ?
N3 K3 C15 76.9(4) . . ?
O101 K3 C15 164.3(3) 2_564 . ?
N5 K3 C15 21.8(3) . . ?
C13 K3 C15 55.5(4) . . ?
O101 K3 O100 72.8(2) . . ?
N6 K3 O100 78.8(3) 1_554 . ?
N6 K3 O100 136.3(3) 2_564 . ?
N3 K3 O100 55.1(3) . . ?
O101 K3 O100 53.55(19) 2_564 . ?
N5 K3 O100 140.1(3) . . ?
C13 K3 O100 77.0(3) . . ?
C15 K3 O100 127.6(3) . . ?
O101 K3 K3 111.6(2) . 2_564 ?
N6 K3 K3 45.3(3) 1_554 2_564 ?
N6 K3 K3 74.6(3) 2_564 2_564 ?
N3 K3 K3 132.2(3) . 2_564 ?
O101 K3 K3 43.64(15) 2_564 2_564 ?
N5 K3 K3 101.8(2) . 2_564 ?
C13 K3 K3 145.2(3) . 2_564 ?
C15 K3 K3 122.0(2) . 2_564 ?
O100 K3 K3 83.91(12) . 2_564 ?
O101 K3 K3 50.30(19) . 2_565 ?
N6 K3 K3 153.1(3) 1_554 2_565 ?
N6 K3 K3 45.0(2) 2_564 2_565 ?
N3 K3 K3 107.3(3) . 2_565 ?
O101 K3 K3 104.11(18) 2_564 2_565 ?
N5 K3 K3 90.1(2) . 2_565 ?
C13 K3 K3 98.5(3) . 2_565 ?
C15 K3 K3 87.9(3) . 2_565 ?
O100 K3 K3 123.06(12) . 2_565 ?
K3 K3 K3 116.24(19) 2_564 2_565 ?
O101 K3 Ru1 101.14(18) . . ?
N6 K3 Ru1 105.3(3) 1_554 . ?
N6 K3 Ru1 112.0(3) 2_564 . ?
N3 K3 Ru1 51.9(3) . . ?
O101 K3 Ru1 160.11(18) 2_564 . ?
N5 K3 Ru1 50.4(2) . . ?
C13 K3 Ru1 29.7(3) . . ?
C15 K3 Ru1 28.6(2) . . ?
O100 K3 Ru1 106.71(14) . . ?
K3 K3 Ru1 147.31(7) 2_564 . ?
K3 K3 Ru1 84.33(7) 2_565 . ?
C1 N1 C5 116.8(11) . . ?
C1 N1 Ru1 129.6(10) . . ?
C5 N1 Ru1 113.6(9) . . ?
C14 N2 K2 82.5(9) . 2_565 ?
C13 N3 K3 81.8(10) . . ?
C12 N4 C6 117.8(10) . . ?
C12 N4 Ru1 127.4(8) . . ?
C6 N4 Ru1 114.8(8) . . ?
C15 N5 K2 141.9(11) . 2_564 ?
C15 N5 K2 129.6(10) . . ?
K2 N5 K2 88.2(3) 2_564 . ?
C15 N5 K3 84.1(9) . . ?
K2 N5 K3 97.1(4) 2_564 . ?
K2 N5 K3 96.4(4) . . ?
C16 N6 K3 139.6(12) . 1_556 ?
C16 N6 K3 130.2(11) . 2_565 ?
K3 N6 K3 89.7(3) 1_556 2_565 ?
C16 N6 K2 82.1(10) . 2_565 ?
K3 N6 K2 98.6(4) 1_556 2_565 ?
K3 N6 K2 100.1(4) 2_565 2_565 ?
N1 C1 C2 124.6(13) . . ?
C3 C2 C1 117.9(14) . . ?
C2 C3 C4 121.1(14) . . ?
C3 C4 C5 117.3(14) . . ?
C3 C4 C7 125.5(14) . . ?
C5 C4 C7 117.2(12) . . ?
N1 C5 C4 122.3(12) . . ?
N1 C5 C6 117.4(15) . . ?
C4 C5 C6 120.3(16) . . ?
N4 C6 C9 123.2(10) . . ?
N4 C6 C5 116.0(15) . . ?
C9 C6 C5 120.7(15) . . ?
C8 C7 C4 121.4(16) . . ?
C7 C8 C9 121.0(16) . . ?
C6 C9 C8 119.2(10) . . ?
C6 C9 C10 117.7(11) . . ?
C8 C9 C10 123.1(12) . . ?
C11 C10 C9 119.1(12) . . ?
C10 C11 C12 119.3(11) . . ?
N4 C12 C11 122.9(10) . . ?
N3 C13 Ru1 177.1(13) . . ?
N3 C13 K3 76.0(10) . . ?
Ru1 C13 K3 102.3(5) . . ?
N2 C14 Ru1 178.0(13) . . ?
N2 C14 K2 75.8(9) . 2_565 ?
Ru1 C14 K2 102.4(5) . 2_565 ?
N5 C15 Ru1 175.7(13) . . ?
N5 C15 K3 74.1(9) . . ?
Ru1 C15 K3 102.3(5) . . ?
N6 C16 Ru1 178.5(14) . . ?
N6 C16 K2 75.9(10) . 2_565 ?
Ru1 C16 K2 104.7(6) . 2_565 ?
K3 O101 K3 86.1(2) . 2_565 ?
K2 O103 K2 93.1(2) . 2_565 ?

loop_
_geom_bond_atom_site_label_1
_geom_bond_atom_site_label_2
_geom_bond_distance
_geom_bond_site_symmetry_2
_geom_bond_publ_flag
Ru1 C16 1.983(17) . ?
Ru1 C15 1.985(12) . ?
Ru1 C14 2.036(15) . ?
Ru1 C13 2.057(18) . ?
Ru1 N1 2.101(11) . ?
Ru1 N4 2.115(11) . ?
Ru1 K2 4.035(4) 2_565 ?
Ru1 K3 4.050(4) . ?
K2 O103 2.716(8) . ?
K2 O103 2.751(8) 2_564 ?
K2 N5 2.791(11) 2_565 ?
K2 N5 2.908(13) . ?
K2 N6 2.983(13) 2_564 ?
K2 N2 3.005(13) 2_564 ?
K2 C16 3.046(16) 2_564 ?
K2 C14 3.073(14) 2_564 ?
K2 K2 3.968(4) 2_565 ?
K2 K2 3.968(4) 2_564 ?
K2 Ru1 4.035(4) 2_564 ?
K2 K3 4.367(3) 2_565 ?
K3 O101 2.714(8) . ?
K3 N6 2.775(11) 1_554 ?
K3 N6 2.788(13) 2_564 ?
K3 N3 3.017(14) . ?
K3 O101 3.025(9) 2_564 ?
K3 N5 3.029(12) . ?
K3 C13 3.077(14) . ?
K3 C15 3.133(15) . ?
K3 O100 3.229(7) . ?
K3 K3 3.923(4) 2_564 ?
K3 K3 3.923(4) 2_565 ?
N1 C1 1.329(17) . ?
N1 C5 1.384(17) . ?
N2 C14 1.144(19) . ?
N2 K2 3.005(13) 2_565 ?
N3 C13 1.17(2) . ?
N4 C12 1.336(14) . ?
N4 C6 1.359(14) . ?
N5 C15 1.167(16) . ?
N5 K2 2.791(11) 2_564 ?
N6 C16 1.150(19) . ?
N6 K3 2.775(11) 1_556 ?
N6 K3 2.788(13) 2_565 ?
N6 K2 2.983(13) 2_565 ?
C1 C2 1.390(18) . ?
C2 C3 1.367(18) . ?
C3 C4 1.390(16) . ?
C4 C5 1.410(19) . ?
C4 C7 1.451(18) . ?
C5 C6 1.424(10) . ?
C6 C9 1.400(17) . ?
C7 C8 1.372(13) . ?
C8 C9 1.402(19) . ?
C9 C10 1.407(14) . ?
C10 C11 1.381(15) . ?
C11 C12 1.398(16) . ?
C14 K2 3.073(14) 2_565 ?
C16 K2 3.046(16) 2_565 ?
O101 K3 3.025(9) 2_565 ?
O103 K2 2.751(8) 2_565 ?

loop_
_geom_torsion_atom_site_label_1
_geom_torsion_atom_site_label_2
_geom_torsion_atom_site_label_3
_geom_torsion_atom_site_label_4
_geom_torsion
_geom_torsion_site_symmetry_1
_geom_torsion_site_symmetry_2
_geom_torsion_site_symmetry_3
_geom_torsion_site_symmetry_4
_geom_torsion_publ_flag
C16 Ru1 K3 O101 -39.4(5) . . . . ?
C15 Ru1 K3 O101 -143.7(6) . . . . ?
C14 Ru1 K3 O101 -110.5(5) . . . . ?
C13 Ru1 K3 O101 70.7(6) . . . . ?
N1 Ru1 K3 O101 137.9(4) . . . . ?
N4 Ru1 K3 O101 41.5(4) . . . . ?
K2 Ru1 K3 O101 -82.1(2) 2_565 . . . ?
C16 Ru1 K3 N6 162.7(5) . . . 1_554 ?
C15 Ru1 K3 N6 58.5(6) . . . 1_554 ?
C14 Ru1 K3 N6 91.6(6) . . . 1_554 ?
C13 Ru1 K3 N6 -87.2(6) . . . 1_554 ?
N1 Ru1 K3 N6 -20.0(5) . . . 1_554 ?
N4 Ru1 K3 N6 -116.4(5) . . . 1_554 ?
K2 Ru1 K3 N6 120.0(3) 2_565 . . 1_554 ?
C16 Ru1 K3 N6 44.6(5) . . . 2_564 ?
C15 Ru1 K3 N6 -59.7(6) . . . 2_564 ?
C14 Ru1 K3 N6 -26.5(6) . . . 2_564 ?
C13 Ru1 K3 N6 154.6(6) . . . 2_564 ?
N1 Ru1 K3 N6 -138.2(4) . . . 2_564 ?
N4 Ru1 K3 N6 125.4(5) . . . 2_564 ?
K2 Ru1 K3 N6 1.8(3) 2_565 . . 2_564 ?
C16 Ru1 K3 N3 -108.9(5) . . . . ?
C15 Ru1 K3 N3 146.8(6) . . . . ?
C14 Ru1 K3 N3 180.0(6) . . . . ?
C13 Ru1 K3 N3 1.2(6) . . . . ?
N1 Ru1 K3 N3 68.3(5) . . . . ?
N4 Ru1 K3 N3 -28.0(5) . . . . ?
K2 Ru1 K3 N3 -151.6(3) 2_565 . . . ?
C16 Ru1 K3 O101 -108.2(6) . . . 2_564 ?
C15 Ru1 K3 O101 147.5(7) . . . 2_564 ?
C14 Ru1 K3 O101 -179.3(7) . . . 2_564 ?
C13 Ru1 K3 O101 1.9(7) . . . 2_564 ?
N1 Ru1 K3 O101 69.0(6) . . . 2_564 ?
N4 Ru1 K3 O101 -27.3(6) . . . 2_564 ?
K2 Ru1 K3 O101 -150.9(5) 2_565 . . 2_564 ?
C16 Ru1 K3 N5 103.1(5) . . . . ?
C15 Ru1 K3 N5 -1.2(6) . . . . ?
C14 Ru1 K3 N5 32.0(6) . . . . ?
C13 Ru1 K3 N5 -146.8(6) . . . . ?
N1 Ru1 K3 N5 -79.7(4) . . . . ?
N4 Ru1 K3 N5 -176.0(4) . . . . ?
K2 Ru1 K3 N5 60.4(3) 2_565 . . . ?
C16 Ru1 K3 C13 -110.1(7) . . . . ?
C15 Ru1 K3 C13 145.6(8) . . . . ?
C14 Ru1 K3 C13 178.8(10) . . . . ?
N1 Ru1 K3 C13 67.2(6) . . . . ?
N4 Ru1 K3 C13 -29.2(7) . . . . ?
K2 Ru1 K3 C13 -152.8(5) 2_565 . . . ?
C16 Ru1 K3 C15 104.3(6) . . . . ?
C14 Ru1 K3 C15 33.2(8) . . . . ?
C13 Ru1 K3 C15 -145.6(8) . . . . ?
N1 Ru1 K3 C15 -78.5(7) . . . . ?
N4 Ru1 K3 C15 -174.8(7) . . . . ?
K2 Ru1 K3 C15 61.6(5) 2_565 . . . ?
C16 Ru1 K3 O100 -114.6(4) . . . . ?
C15 Ru1 K3 O100 141.1(6) . . . . ?
C14 Ru1 K3 O100 174.3(5) . . . . ?
C13 Ru1 K3 O100 -4.5(6) . . . . ?
N1 Ru1 K3 O100 62.6(4) . . . . ?
N4 Ru1 K3 O100 -33.7(4) . . . . ?
K2 Ru1 K3 O100 -157.32(13) 2_565 . . . ?
C16 Ru1 K3 K3 140.2(5) . . . 2_564 ?
C15 Ru1 K3 K3 35.9(5) . . . 2_564 ?
C14 Ru1 K3 K3 69.1(6) . . . 2_564 ?
C13 Ru1 K3 K3 -109.7(6) . . . 2_564 ?
N1 Ru1 K3 K3 -42.6(4) . . . 2_564 ?
N4 Ru1 K3 K3 -138.9(4) . . . 2_564 ?
K2 Ru1 K3 K3 97.5(2) 2_565 . . 2_564 ?
C16 Ru1 K3 K3 8.3(4) . . . 2_565 ?
C15 Ru1 K3 K3 -96.0(5) . . . 2_565 ?
C14 Ru1 K3 K3 -62.8(5) . . . 2_565 ?
C13 Ru1 K3 K3 118.3(5) . . . 2_565 ?
N1 Ru1 K3 K3 -174.5(4) . . . 2_565 ?
N4 Ru1 K3 K3 89.2(4) . . . 2_565 ?
K2 Ru1 K3 K3 -34.46(6) 2_565 . . 2_565 ?
C16 Ru1 N1 C1 -171(7) . . . . ?
C15 Ru1 N1 C1 -1.5(13) . . . . ?
C14 Ru1 N1 C1 -89.5(13) . . . . ?
C13 Ru1 N1 C1 89.9(13) . . . . ?
N4 Ru1 N1 C1 -179.7(11) . . . . ?
K2 Ru1 N1 C1 -70.0(13) 2_565 . . . ?
K3 Ru1 N1 C1 46.7(13) . . . . ?
C16 Ru1 N1 C5 10(8) . . . . ?
C15 Ru1 N1 C5 179.3(10) . . . . ?
C14 Ru1 N1 C5 91.3(11) . . . . ?
C13 Ru1 N1 C5 -89.3(11) . . . . ?
N4 Ru1 N1 C5 1.1(12) . . . . ?
K2 Ru1 N1 C5 110.9(10) 2_565 . . . ?
K3 Ru1 N1 C5 -132.4(9) . . . . ?
O101 K3 N3 C13 -113.1(10) . . . . ?
N6 K3 N3 C13 101.6(10) 1_554 . . . ?
N6 K3 N3 C13 -63.8(13) 2_564 . . . ?
O101 K3 N3 C13 178.7(9) 2_564 . . . ?
N5 K3 N3 C13 22.7(10) . . . . ?
C15 K3 N3 C13 14.1(10) . . . . ?
O100 K3 N3 C13 171.8(11) . . . . ?
K3 K3 N3 C13 135.6(9) 2_564 . . . ?
K3 K3 N3 C13 -69.5(10) 2_565 . . . ?
Ru1 K3 N3 C13 -1.5(9) . . . . ?
C16 Ru1 N4 C12 0.5(12) . . . . ?
C15 Ru1 N4 C12 160(6) . . . . ?
C14 Ru1 N4 C12 90.6(11) . . . . ?
C13 Ru1 N4 C12 -90.2(11) . . . . ?
N1 Ru1 N4 C12 179.8(9) . . . . ?
K2 Ru1 N4 C12 46.8(11) 2_565 . . . ?
K3 Ru1 N4 C12 -69.0(12) . . . . ?
C16 Ru1 N4 C6 -179.3(9) . . . . ?
C15 Ru1 N4 C6 -20(6) . . . . ?
C14 Ru1 N4 C6 -89.3(10) . . . . ?
C13 Ru1 N4 C6 90.0(10) . . . . ?
N1 Ru1 N4 C6 0.0(11) . . . . ?
K2 Ru1 N4 C6 -133.0(8) 2_565 . . . ?
K3 Ru1 N4 C6 111.2(8) . . . . ?
O103 K2 N5 C15 63.5(13) . . . . ?
O103 K2 N5 C15 150.9(13) 2_564 . . . ?
N5 K2 N5 C15 -12.5(15) 2_565 . . . ?
N6 K2 N5 C15 -86.9(13) 2_564 . . . ?
N2 K2 N5 C15 -172.6(12) 2_564 . . . ?
C16 K2 N5 C15 -103.6(13) 2_564 . . . ?
C14 K2 N5 C15 -144.6(12) 2_564 . . . ?
K2 K2 N5 C15 17.0(12) 2_565 . . . ?
K2 K2 N5 C15 175.3(15) 2_564 . . . ?
Ru1 K2 N5 C15 -127.0(13) 2_564 . . . ?
K3 K2 N5 C15 -47.7(13) 2_565 . . . ?
O103 K2 N5 K2 -111.9(3) . . . 2_564 ?
O103 K2 N5 K2 -24.4(3) 2_564 . . 2_564 ?
N5 K2 N5 K2 172.19(19) 2_565 . . 2_564 ?
N6 K2 N5 K2 97.7(3) 2_564 . . 2_564 ?
N2 K2 N5 K2 12.0(10) 2_564 . . 2_564 ?
C16 K2 N5 K2 81.1(4) 2_564 . . 2_564 ?
C14 K2 N5 K2 40.1(6) 2_564 . . 2_564 ?
K2 K2 N5 K2 -158.3(3) 2_565 . . 2_564 ?
Ru1 K2 N5 K2 57.7(3) 2_564 . . 2_564 ?
K3 K2 N5 K2 137.0(3) 2_565 . . 2_564 ?
O103 K2 N5 K3 151.2(3) . . . . ?
O103 K2 N5 K3 -121.4(3) 2_564 . . . ?
N5 K2 N5 K3 75.2(4) 2_565 . . . ?
N6 K2 N5 K3 0.7(4) 2_564 . . . ?
N2 K2 N5 K3 -85.0(9) 2_564 . . . ?
C16 K2 N5 K3 -15.9(4) 2_564 . . . ?
C14 K2 N5 K3 -56.9(6) 2_564 . . . ?
K2 K2 N5 K3 104.7(3) 2_565 . . . ?
K2 K2 N5 K3 -97.0(4) 2_564 . . . ?
Ru1 K2 N5 K3 -39.3(3) 2_564 . . . ?
K3 K2 N5 K3 40.0(2) 2_565 . . . ?
O101 K3 N5 C15 61.3(10) . . . . ?
N6 K3 N5 C15 -120.2(10) 1_554 . . . ?
N6 K3 N5 C15 128.5(9) 2_564 . . . ?
N3 K3 N5 C15 -23.3(9) . . . . ?
O101 K3 N5 C15 -160.3(8) 2_564 . . . ?
C13 K3 N5 C15 -14.7(9) . . . . ?
O100 K3 N5 C15 -64.4(10) . . . . ?
K3 K3 N5 C15 -159.1(9) 2_564 . . . ?
K3 K3 N5 C15 84.1(9) 2_565 . . . ?
Ru1 K3 N5 C15 1.5(8) . . . . ?
O101 K3 N5 K2 -157.0(4) . . . 2_564 ?
N6 K3 N5 K2 21.4(2) 1_554 . . 2_564 ?
N6 K3 N5 K2 -89.8(4) 2_564 . . 2_564 ?
N3 K3 N5 K2 118.3(4) . . . 2_564 ?
O101 K3 N5 K2 -18.6(7) 2_564 . . 2_564 ?
C13 K3 N5 K2 127.0(5) . . . 2_564 ?
C15 K3 N5 K2 141.7(11) . . . 2_564 ?
O100 K3 N5 K2 77.3(5) . . . 2_564 ?
K3 K3 N5 K2 -17.4(3) 2_564 . . 2_564 ?
K3 K3 N5 K2 -134.3(3) 2_565 . . 2_564 ?
Ru1 K3 N5 K2 143.2(5) . . . 2_564 ?
O101 K3 N5 K2 -68.0(5) . . . . ?
N6 K3 N5 K2 110.5(4) 1_554 . . . ?
N6 K3 N5 K2 -0.8(4) 2_564 . . . ?
N3 K3 N5 K2 -152.7(4) . . . . ?
O101 K3 N5 K2 70.4(6) 2_564 . . . ?
C13 K3 N5 K2 -144.0(4) . . . . ?
C15 K3 N5 K2 -129.3(10) . . . . ?
O100 K3 N5 K2 166.3(2) . . . . ?
K3 K3 N5 K2 71.6(3) 2_564 . . . ?
K3 K3 N5 K2 -45.3(3) 2_565 . . . ?
Ru1 K3 N5 K2 -127.8(4) . . . . ?
C5 N1 C1 C2 -1(2) . . . . ?
Ru1 N1 C1 C2 179.9(11) . . . . ?
N1 C1 C2 C3 1(2) . . . . ?
C1 C2 C3 C4 -2(2) . . . . ?
C2 C3 C4 C5 2(2) . . . . ?
C2 C3 C4 C7 -177.5(13) . . . . ?
C1 N1 C5 C4 1(2) . . . . ?
Ru1 N1 C5 C4 -179.6(11) . . . . ?
C1 N1 C5 C6 178.6(9) . . . . ?
Ru1 N1 C5 C6 -2.2(12) . . . . ?
C3 C4 C5 N1 -2(2) . . . . ?
C7 C4 C5 N1 178.0(13) . . . . ?
C3 C4 C5 C6 -179.1(9) . . . . ?
C7 C4 C5 C6 0.6(16) . . . . ?
C12 N4 C6 C9 -1.1(19) . . . . ?
Ru1 N4 C6 C9 178.8(10) . . . . ?
C12 N4 C6 C5 179.0(9) . . . . ?
Ru1 N4 C6 C5 -1.2(10) . . . . ?
N1 C5 C6 N4 2.2(8) . . . . ?
C4 C5 C6 N4 179.7(15) . . . . ?
N1 C5 C6 C9 -177.7(15) . . . . ?
C4 C5 C6 C9 -0.2(9) . . . . ?
C3 C4 C7 C8 177.0(12) . . . . ?
C5 C4 C7 C8 -2.7(17) . . . . ?
C4 C7 C8 C9 4.4(13) . . . . ?
N4 C6 C9 C8 -178.2(13) . . . . ?
C5 C6 C9 C8 1.7(16) . . . . ?
N4 C6 C9 C10 1.1(19) . . . . ?
C5 C6 C9 C10 -179.0(9) . . . . ?
C7 C8 C9 C6 -3.9(18) . . . . ?
C7 C8 C9 C10 176.9(10) . . . . ?
C6 C9 C10 C11 -0.3(18) . . . . ?
C8 C9 C10 C11 179.0(13) . . . . ?
C9 C10 C11 C12 -0.5(19) . . . . ?
C6 N4 C12 C11 0.3(19) . . . . ?
Ru1 N4 C12 C11 -179.6(10) . . . . ?
C10 C11 C12 N4 1(2) . . . . ?
K3 N3 C13 Ru1 56(28) . . . . ?
C16 Ru1 C13 N3 7(28) . . . . ?
C15 Ru1 C13 N3 -81(28) . . . . ?
C14 Ru1 C13 N3 -136(24) . . . . ?
N1 Ru1 C13 N3 -178(100) . . . . ?
N4 Ru1 C13 N3 104(28) . . . . ?
K2 Ru1 C13 N3 -17(28) 2_565 . . . ?
K3 Ru1 C13 N3 -55(27) . . . . ?
C16 Ru1 C13 K3 62.0(5) . . . . ?
C15 Ru1 C13 K3 -25.3(5) . . . . ?
C14 Ru1 C13 K3 -80(19) . . . . ?
N1 Ru1 C13 K3 -122.2(5) . . . . ?
N4 Ru1 C13 K3 159.6(4) . . . . ?
K2 Ru1 C13 K3 38.2(7) 2_565 . . . ?
O101 K3 C13 N3 65.4(10) . . . . ?
N6 K3 C13 N3 -82.3(10) 1_554 . . . ?
N6 K3 C13 N3 141.3(10) 2_564 . . . ?
O101 K3 C13 N3 -1.6(12) 2_564 . . . ?
N5 K3 C13 N3 -156.7(11) . . . . ?
C15 K3 C13 N3 -163.3(11) . . . . ?
O100 K3 C13 N3 -6.9(9) . . . . ?
K3 K3 C13 N3 -65.4(11) 2_564 . . . ?
K3 K3 C13 N3 115.2(10) 2_565 . . . ?
Ru1 K3 C13 N3 177.6(14) . . . . ?
O101 K3 C13 Ru1 -112.2(5) . . . . ?
N6 K3 C13 Ru1 100.1(5) 1_554 . . . ?
N6 K3 C13 Ru1 -36.3(8) 2_564 . . . ?
N3 K3 C13 Ru1 -177.6(14) . . . . ?
O101 K3 C13 Ru1 -179.2(3) 2_564 . . . ?
N5 K3 C13 Ru1 25.7(4) . . . . ?
C15 K3 C13 Ru1 19.1(4) . . . . ?
O100 K3 C13 Ru1 175.6(5) . . . . ?
K3 K3 C13 Ru1 117.0(6) 2_564 . . . ?
K3 K3 C13 Ru1 -62.3(5) 2_565 . . . ?
K2 N2 C14 Ru1 -29(42) 2_565 . . . ?
C16 Ru1 C14 N2 6(42) . . . . ?
C15 Ru1 C14 N2 93(42) . . . . ?
C13 Ru1 C14 N2 149(33) . . . . ?
N1 Ru1 C14 N2 -170(41) . . . . ?
N4 Ru1 C14 N2 -92(41) . . . . ?
K2 Ru1 C14 N2 29(41) 2_565 . . . ?
K3 Ru1 C14 N2 69(42) . . . . ?
C16 Ru1 C14 K2 -23.1(5) . . . 2_565 ?
C15 Ru1 C14 K2 64.2(5) . . . 2_565 ?
C13 Ru1 C14 K2 119(19) . . . 2_565 ?
N1 Ru1 C14 K2 161.1(5) . . . 2_565 ?
N4 Ru1 C14 K2 -120.7(4) . . . 2_565 ?
K3 Ru1 C14 K2 39.7(7) . . . 2_565 ?
K2 N5 C15 Ru1 -128(16) 2_564 . . . ?
K2 N5 C15 Ru1 60(17) . . . . ?
K3 N5 C15 Ru1 -34(17) . . . . ?
K2 N5 C15 K3 -94.1(14) 2_564 . . . ?
K2 N5 C15 K3 93.4(10) . . . . ?
C16 Ru1 C15 N5 -33(17) . . . . ?
C14 Ru1 C15 N5 -123(17) . . . . ?
C13 Ru1 C15 N5 58(17) . . . . ?
N1 Ru1 C15 N5 148(17) . . . . ?
N4 Ru1 C15 N5 168(13) . . . . ?
K2 Ru1 C15 N5 -77(17) 2_565 . . . ?
K3 Ru1 C15 N5 33(17) . . . . ?
C16 Ru1 C15 K3 -65.8(7) . . . . ?
C14 Ru1 C15 K3 -156.0(5) . . . . ?
C13 Ru1 C15 K3 24.8(5) . . . . ?
N1 Ru1 C15 K3 115.0(5) . . . . ?
N4 Ru1 C15 K3 135(6) . . . . ?
K2 Ru1 C15 K3 -110.4(4) 2_565 . . . ?
O101 K3 C15 N5 -133.5(8) . . . . ?
N6 K3 C15 N5 57.7(10) 1_554 . . . ?
N6 K3 C15 N5 -51.2(8) 2_564 . . . ?
N3 K3 C15 N5 156.2(10) . . . . ?
O101 K3 C15 N5 45.1(18) 2_564 . . . ?
C13 K3 C15 N5 162.6(10) . . . . ?
O100 K3 C15 N5 133.1(8) . . . . ?
K3 K3 C15 N5 24.4(10) 2_564 . . . ?
K3 K3 C15 N5 -95.6(9) 2_565 . . . ?
Ru1 K3 C15 N5 -177.6(13) . . . . ?
O101 K3 C15 Ru1 44.0(7) . . . . ?
N6 K3 C15 Ru1 -124.7(5) 1_554 . . . ?
N6 K3 C15 Ru1 126.3(5) 2_564 . . . ?
N3 K3 C15 Ru1 -26.3(5) . . . . ?
O101 K3 C15 Ru1 -137.4(10) 2_564 . . . ?
N5 K3 C15 Ru1 177.6(13) . . . . ?
C13 K3 C15 Ru1 -19.9(5) . . . . ?
O100 K3 C15 Ru1 -49.3(6) . . . . ?
K3 K3 C15 Ru1 -158.1(3) 2_564 . . . ?
K3 K3 C15 Ru1 82.0(5) 2_565 . . . ?
K3 N6 C16 Ru1 150(55) 1_556 . . . ?
K3 N6 C16 Ru1 -19(57) 2_565 . . . ?
K2 N6 C16 Ru1 -116(56) 2_565 . . . ?
K3 N6 C16 K2 -94.0(15) 1_556 . . 2_565 ?
K3 N6 C16 K2 96.6(11) 2_565 . . 2_565 ?
C15 Ru1 C16 N6 51(56) . . . . ?
C14 Ru1 C16 N6 139(56) . . . . ?
C13 Ru1 C16 N6 -40(56) . . . . ?
N1 Ru1 C16 N6 -140(52) . . . . ?
N4 Ru1 C16 N6 -131(56) . . . . ?
K2 Ru1 C16 N6 115(56) 2_565 . . . ?
K3 Ru1 C16 N6 4(56) . . . . ?
C15 Ru1 C16 K2 -64.5(6) . . . 2_565 ?
C14 Ru1 C16 K2 23.6(6) . . . 2_565 ?
C13 Ru1 C16 K2 -155.9(6) . . . 2_565 ?
N1 Ru1 C16 K2 105(8) . . . 2_565 ?
N4 Ru1 C16 K2 113.6(5) . . . 2_565 ?
K3 Ru1 C16 K2 -111.7(4) . . . 2_565 ?
N6 K3 O101 K3 -147.2(6) 1_554 . . 2_565 ?
N6 K3 O101 K3 -37.8(3) 2_564 . . 2_565 ?
N3 K3 O101 K3 121.1(4) . . . 2_565 ?
O101 K3 O101 K3 -126.6(3) 2_564 . . 2_565 ?
N5 K3 O101 K3 30.2(5) . . . 2_565 ?
C13 K3 O101 K3 100.8(4) . . . 2_565 ?
C15 K3 O101 K3 53.1(4) . . . 2_565 ?
O100 K3 O101 K3 177.1(2) . . . 2_565 ?
K3 K3 O101 K3 -106.9(2) 2_564 . . 2_565 ?
Ru1 K3 O101 K3 72.89(15) . . . 2_565 ?
O103 K2 O103 K2 -171.2(3) 2_564 . . 2_565 ?
N5 K2 O103 K2 26.1(3) 2_565 . . 2_565 ?
N5 K2 O103 K2 -87.4(3) . . . 2_565 ?
N6 K2 O103 K2 -41.1(6) 2_564 . . 2_565 ?
N2 K2 O103 K2 118.3(4) 2_564 . . 2_565 ?
C16 K2 O103 K2 -48.3(10) 2_564 . . 2_565 ?
C14 K2 O103 K2 125.6(5) 2_564 . . 2_565 ?
K2 K2 O103 K2 -128.2(2) 2_564 . . 2_565 ?
Ru1 K2 O103 K2 176.9(13) 2_564 . . 2_565 ?
K3 K2 O103 K2 -12.0(3) 2_565 . . 2_565 ?
